data_8101378
loop_
_publ_author_name
'Fleck, Michel'
'Tillmanns, Ekkehart'
'Bohaty, Ladislav'

_publ_section_title
;
Crystal structure of diaquacadmium succinate, Cd(H~2~O)~2~C~4~H~4~O~4~
;
_journal_issue 4
_journal_name_full 'Zeitschrift f\"ur Kristallographie - New Crystal Structures'
_journal_page_first 619
_journal_page_last 620
_journal_volume 215
_journal_year 2000
_chemical_formula_moiety 'Cd 2+, C4 H4 O4 2-, 2(H2 O)'
_chemical_formula_structural 'Cd (H2 O)2 C4 H4 O4'
_chemical_formula_sum 'C4 H8 Cd O6'
_chemical_formula_weight 264.50
_chemical_name_common 'Diaquacadmium succinate'
_space_group_IT_number 14
_symmetry_cell_setting monoclinic
_symmetry_space_group_name_Hall '-P 2yn'
_symmetry_space_group_name_H-M 'P 1 21/n 1'
_cell_angle_alpha 90.00
_cell_angle_beta 111.3950(14)
_cell_angle_gamma 90.00
_cell_formula_units_Z 4
_cell_length_a 7.1230(2)
_cell_length_b 15.1390(4)
_cell_length_c 7.1850(2)
_cell_measurement_temperature 293(2)
_cell_volume 721.40(3)
_diffrn_ambient_temperature 293(2)
_exptl_crystal_density_diffrn 2.435
_cod_original_sg_symbol_H-M 'P 21/n'
_cod_database_code 8101378

loop_
_symmetry_equiv_pos_as_xyz
'x, y, z'
'-x+1/2, y+1/2, -z+1/2'
'-x, -y, -z'
'x-1/2, -y-1/2, z-1/2'

loop_
_atom_site_label
_atom_site_type_symbol
_atom_site_fract_x
_atom_site_fract_y
_atom_site_fract_z
_atom_site_U_iso_or_equiv
_atom_site_adp_type
_atom_site_occupancy
_atom_site_symmetry_multiplicity
_atom_site_calc_flag
_atom_site_refinement_flags
_atom_site_disorder_assembly
_atom_site_disorder_group
Cd Cd 0.990403(17) 0.196902(8) 0.080184(17) 0.02206(7) Uani 1 4 d . . .
OW1 O 0.9966(3) 0.12943(12) -0.2057(2) 0.0354(3) Uani 1 4 d . . .
H1W1 H 0.896(6) 0.148(3) -0.284(6) 0.054(10) Uiso 1 4 d . . .
H2W1 H 0.998(5) 0.070(3) -0.208(6) 0.050(9) Uiso 1 4 d . . .
OW2 O 0.8987(3) 0.27915(19) 0.3022(4) 0.0573(7) Uani 1 4 d . . .
H1W2 H 0.988(5) 0.308(2) 0.394(5) 0.029(10) Uiso 1 4 d . . .
H2W2 H 0.799(9) 0.285(3) 0.292(8) 0.072(15) Uiso 1 4 d . . .
O11 O 0.6929(2) 0.13536(10) 0.0774(2) 0.0313(3) Uani 1 4 d . . .
O12 O 0.9511(2) 0.04893(12) 0.2218(3) 0.0359(3) Uani 1 4 d . . .
C1 C 0.7707(2) 0.07007(11) 0.1867(2) 0.0219(3) Uani 1 4 d . . .
C2 C 0.6468(3) 0.01771(11) 0.2792(3) 0.0244(3) Uani 1 4 d . . .
H2A H 0.717(4) 0.0074(18) 0.412(4) 0.020(6) Uiso 1 4 d . . .
H2B H 0.625(4) -0.0432(19) 0.223(4) 0.026(6) Uiso 1 4 d . . .
C3 C 0.4450(3) 0.05959(12) 0.2543(3) 0.0242(3) Uani 1 4 d . . .
H3A H 0.361(6) 0.021(3) 0.311(5) 0.054(10) Uiso 1 4 d . . .
H3B H 0.367(5) 0.073(2) 0.116(5) 0.044(9) Uiso 1 4 d . . .
C4 C 0.4596(2) 0.14720(11) 0.3600(3) 0.0221(3) Uani 1 4 d . . .
O41 O 0.6200(2) 0.17060(13) 0.4948(3) 0.0383(4) Uani 1 4 d . . .
O42 O 0.3054(2) 0.19658(8) 0.3125(3) 0.0278(3) Uani 1 4 d . . .

loop_
_atom_site_aniso_label
_atom_site_aniso_U_11
_atom_site_aniso_U_22
_atom_site_aniso_U_33
_atom_site_aniso_U_23
_atom_site_aniso_U_13
_atom_site_aniso_U_12
Cd 0.01788(8) 0.02553(9) 0.02142(9) 0.00214(3) 0.00556(5) -0.00177(3)
OW1 0.0365(7) 0.0379(8) 0.0261(7) -0.0019(6) 0.0047(5) 0.0128(6)
OW2 0.0319(9) 0.0737(14) 0.0697(15) -0.0460(13) 0.0226(9) -0.0149(10)
O11 0.0267(6) 0.0320(6) 0.0326(7) 0.0113(5) 0.0076(5) -0.0014(5)
O12 0.0254(6) 0.0383(7) 0.0468(9) 0.0064(6) 0.0166(6) 0.0034(5)
C1 0.0229(6) 0.0229(6) 0.0197(6) -0.0027(5) 0.0078(5) -0.0030(5)
C2 0.0285(7) 0.0208(6) 0.0286(8) 0.0014(6) 0.0160(6) 0.0012(5)
C3 0.0233(7) 0.0263(7) 0.0243(7) -0.0066(6) 0.0101(5) -0.0049(5)
C4 0.0204(6) 0.0255(6) 0.0193(6) -0.0033(5) 0.0060(5) 0.0007(5)
O41 0.0247(6) 0.0420(8) 0.0347(8) -0.0194(7) -0.0051(5) 0.0087(6)
O42 0.0206(6) 0.0275(6) 0.0287(7) -0.0026(4) 0.0012(5) 0.0036(4)

loop_
_geom_bond_atom_site_label_1
_geom_bond_atom_site_label_2
_geom_bond_distance
_geom_bond_site_symmetry_2
_geom_bond_publ_flag
Cd O42 2.2556(15) 1_655 ?
Cd OW2 2.298(2) . ?
Cd O11 2.3080(14) . ?
Cd OW1 2.3091(16) . ?
Cd O41 2.3801(16) 4_665 ?
Cd O42 2.4874(14) 4_665 ?
Cd O12 2.5178(17) . ?
Cd C1 2.7557(16) . ?
OW1 H1W1 0.79(4) . ?
OW1 H2W1 0.90(4) . ?
OW2 H1W2 0.85(3) . ?
OW2 H2W2 0.69(6) . ?
O11 C1 1.258(2) . ?
O12 C1 1.257(2) . ?
C1 C2 1.509(2) . ?
C2 C3 1.520(3) . ?
C2 H2A 0.91(3) . ?
C2 H2B 1.00(3) . ?
C3 C4 1.513(2) . ?
C3 H3A 1.02(4) . ?
C3 H3B 0.96(3) . ?
C4 O41 1.249(2) . ?
C4 O42 1.268(2) . ?
O41 Cd 2.3801(16) 4_566 ?
O42 Cd 2.2556(15) 1_455 ?
O42 Cd 2.4874(14) 4_566 ?
